data_7054071
loop_
_publ_author_name
'Kim, Tae Kyung'
'Lee, Kyung Joo'
'Choi, Min'
'Park, Noejung'
'Moon, Dohyun'
'Moon, Hoi Ri'

_publ_section_title
;
 Metal--organic frameworks constructed from flexible ditopic ligands:
 conformational diversity of an aliphatic ligand
;
_journal_issue 12
_journal_name_full 'New Journal of Chemistry'
_journal_page_first 4130
_journal_paper_doi 10.1039/c3nj00812f
_journal_volume 37
_journal_year 2013
_chemical_formula_moiety 'C16 H25 Mn2 N O9'
_chemical_formula_sum 'C16 H25 Mn2 N O9'
_chemical_formula_weight 485.25
_chemical_name_systematic
;
 ?
;
_space_group_crystal_system monoclinic
_space_group_IT_number 14
_space_group_name_Hall '-P 2ybc'
_space_group_name_H-M_alt 'P 1 21/c 1'
_symmetry_space_group_name_Hall '-P 2ybc'
_symmetry_space_group_name_H-M 'P 1 21/c 1'
_atom_sites_solution_hydrogens geom
_audit_creation_method SHELXL-2013
_cell_angle_alpha 90
_cell_angle_beta 100.02(3)
_cell_angle_gamma 90
_cell_formula_units_Z 4
_cell_length_a 8.9470(18)
_cell_length_b 20.874(4)
_cell_length_c 10.471(2)
_cell_measurement_reflns_used 31762
_cell_measurement_temperature 95(2)
_cell_measurement_theta_max 29.57
_cell_measurement_theta_min 0.43
_cell_volume 1925.7(7)
_computing_cell_refinement HKL3000sm
_computing_data_collection 'PAL ADSC Quantum-210 ADX Program'
_computing_data_reduction HKL3000sm
_computing_molecular_graphics 'ORTEP 3'
_computing_publication_material 'enCifer 1.4, WinGX'
_computing_structure_refinement 'SHELXL-2013-XL (Sheldrick, 2013)'
_computing_structure_solution 'SHELXL-2013-XS (Sheldrick, 2013)'
_diffrn_ambient_temperature 95(2)
_diffrn_measured_fraction_theta_full 0.953
_diffrn_measured_fraction_theta_max 0.955
_diffrn_measurement_device_type 'ADSC Q210 CCD area detector'
_diffrn_measurement_method 'omega scan'
_diffrn_radiation_type synchrotron
_diffrn_radiation_wavelength 0.75001
_diffrn_reflns_av_R_equivalents 0.0255
_diffrn_reflns_av_unetI/netI 0.0198
_diffrn_reflns_Laue_measured_fraction_max 0.955
_diffrn_reflns_limit_h_max 11
_diffrn_reflns_limit_h_min -11
_diffrn_reflns_limit_k_max 27
_diffrn_reflns_limit_k_min -27
_diffrn_reflns_limit_l_max 13
_diffrn_reflns_limit_l_min -13
_diffrn_reflns_number 15811
_diffrn_reflns_point_group_measured_fraction_max 0.955
_diffrn_reflns_theta_full 26.744
_diffrn_reflns_theta_max 29.547
_diffrn_reflns_theta_min 3.097
_diffrn_source 'PLSII 2D bending magnet'
_exptl_absorpt_coefficient_mu 1.567
_exptl_absorpt_correction_T_max 0.926
_exptl_absorpt_correction_T_min 0.745
_exptl_absorpt_correction_type empirical
_exptl_absorpt_process_details 'HKL3000sm Scalepack'
_exptl_crystal_colour 'pale pink'
_exptl_crystal_density_diffrn 1.674
_exptl_crystal_description plate
_exptl_crystal_F_000 1000
_exptl_crystal_size_max 0.200
_exptl_crystal_size_mid 0.100
_exptl_crystal_size_min 0.050
_refine_diff_density_max 0.986
_refine_diff_density_min -1.092
_refine_diff_density_rms 0.092
_refine_ls_extinction_method none
_refine_ls_goodness_of_fit_ref 1.115
_refine_ls_hydrogen_treatment constr
_refine_ls_matrix_type full
_refine_ls_number_parameters 256
_refine_ls_number_reflns 4378
_refine_ls_number_restraints 0
_refine_ls_restrained_S_all 1.115
_refine_ls_R_factor_all 0.0457
_refine_ls_R_factor_gt 0.0453
_refine_ls_shift/su_max 0.001
_refine_ls_shift/su_mean 0.000
_refine_ls_structure_factor_coef Fsqd
_refine_ls_weighting_details
;
 w=1/[\s^2^(Fo^2^)+(0.0427P)^2^+5.6943P]
 where P=(Fo^2^+2Fc^2^)/3
;
_refine_ls_weighting_scheme calc
_refine_ls_wR_factor_gt 0.1172
_refine_ls_wR_factor_ref 0.1174
_reflns_Friedel_coverage 0.000
_reflns_number_gt 4296
_reflns_number_total 4378
_reflns_threshold_expression 'I > 2\s(I)'
_cod_data_source_file c3nj00812f.txt
_cod_data_source_block MnC4DC
_cod_database_code 7054071

loop_
_space_group_symop_operation_xyz
'x, y, z'
'-x, y+1/2, -z+1/2'
'-x, -y, -z'
'x, -y-1/2, z-1/2'

loop_
_atom_site_label
_atom_site_type_symbol
_atom_site_fract_x
_atom_site_fract_y
_atom_site_fract_z
_atom_site_U_iso_or_equiv
_atom_site_adp_type
_atom_site_occupancy
_atom_site_symmetry_multiplicity
_atom_site_calc_flag
_atom_site_refinement_flags_posn
_atom_site_refinement_flags_adp
Mn1 Mn 0.28992(4) 0.73947(2) 0.84709(4) 0.01306(12) Uani 1 1 d . .
Mn2 Mn 0.34549(5) 0.85563(2) 1.10358(4) 0.01448(12) Uani 1 1 d . .
O1A O 0.2553(2) 0.83442(9) 0.77313(19) 0.0185(4) Uani 1 1 d . .
O2A O 0.2343(2) 0.90054(10) 0.93798(18) 0.0189(4) Uani 1 1 d . .
O3A O 0.2756(2) 0.92178(10) 0.23030(19) 0.0199(4) Uani 1 1 d . .
O4A O 0.3154(2) 0.85837(9) 0.40533(19) 0.0177(4) Uani 1 1 d . .
C1A C 0.2070(3) 0.88449(13) 0.8195(3) 0.0162(5) Uani 1 1 d . .
C2A C 0.1047(4) 0.92926(14) 0.7307(3) 0.0216(6) Uani 1 1 d . .
H2A1 H 0.1190 0.9732 0.7661 0.026 Uiso 1 1 calc R U
H2A2 H -0.0021 0.9169 0.7312 0.026 Uiso 1 1 calc R U
C3A C 0.1309(3) 0.93009(14) 0.5906(3) 0.0212(6) Uani 1 1 d . .
H3A1 H 0.1294 0.8855 0.5581 0.025 Uiso 1 1 calc R U
H3A2 H 0.0466 0.9535 0.5367 0.025 Uiso 1 1 calc R U
C4A C 0.2807(4) 0.96130(14) 0.5752(3) 0.0220(6) Uani 1 1 d . .
H4A1 H 0.3657 0.9337 0.6160 0.026 Uiso 1 1 calc R U
H4A2 H 0.2903 1.0030 0.6209 0.026 Uiso 1 1 calc R U
C5A C 0.2925(4) 0.97202(14) 0.4325(3) 0.0212(6) Uani 1 1 d . .
H5A1 H 0.2059 0.9990 0.3925 0.025 Uiso 1 1 calc R U
H5A2 H 0.3865 0.9965 0.4291 0.025 Uiso 1 1 calc R U
C6A C 0.2939(3) 0.91220(13) 0.3510(3) 0.0159(5) Uani 1 1 d . .
O1B O 0.1005(2) 0.75023(10) 0.95037(19) 0.0185(4) Uani 1 1 d . .
O2B O 0.1664(2) 0.79094(9) 1.14975(17) 0.0150(4) Uani 1 1 d . .
O3B O -0.5519(2) 0.77017(9) 1.01978(18) 0.0155(4) Uani 1 1 d . .
O4B O -0.5199(2) 0.77328(10) 1.23258(18) 0.0165(4) Uani 1 1 d . .
C1B C 0.0788(3) 0.75835(13) 1.0637(3) 0.0153(5) Uani 1 1 d . .
C2B C -0.0594(3) 0.72757(14) 1.1047(3) 0.0180(5) Uani 1 1 d . .
H2B1 H -0.0823 0.7505 1.1818 0.022 Uiso 1 1 calc R U
H2B2 H -0.0341 0.6827 1.1309 0.022 Uiso 1 1 calc R U
C3B C -0.2016(3) 0.72754(14) 1.0002(3) 0.0177(5) Uani 1 1 d . .
H3B1 H -0.1716 0.7201 0.9147 0.021 Uiso 1 1 calc R U
H3B2 H -0.2501 0.7703 0.9978 0.021 Uiso 1 1 calc R U
C4B C -0.3173(3) 0.67667(13) 1.0220(3) 0.0177(5) Uani 1 1 d . .
H4B1 H -0.2656 0.6346 1.0328 0.021 Uiso 1 1 calc R U
H4B2 H -0.3966 0.6742 0.9434 0.021 Uiso 1 1 calc R U
C5B C -0.3945(3) 0.68853(13) 1.1394(3) 0.0175(5) Uani 1 1 d . .
H5B1 H -0.4565 0.6505 1.1518 0.021 Uiso 1 1 calc R U
H5B2 H -0.3149 0.6927 1.2175 0.021 Uiso 1 1 calc R U
C6B C -0.4943(3) 0.74663(13) 1.1304(3) 0.0148(5) Uani 1 1 d . .
O1C O 0.5595(2) 0.90365(11) 1.1266(2) 0.0243(4) Uani 1 1 d . .
N1C N 0.8042(3) 0.90907(12) 1.1053(3) 0.0225(5) Uani 1 1 d . .
C1C C 0.6568(3) 0.91514(14) 1.0575(3) 0.0212(6) Uani 1 1 d . .
C2C C 0.6104(4) 0.93753(17) 0.9197(3) 0.0290(7) Uani 1 1 d . .
H2C1 H 0.5002 0.9333 0.8938 0.044 Uiso 1 1 calc R U
H2C2 H 0.6614 0.9114 0.8624 0.044 Uiso 1 1 calc R U
H2C3 H 0.6394 0.9825 0.9130 0.044 Uiso 1 1 calc R U
C3C C 0.9224(4) 0.92112(18) 1.0289(3) 0.0305(7) Uani 1 1 d . .
H3C1 H 0.9356 0.8831 0.9772 0.046 Uiso 1 1 calc R U
H3C2 H 1.0180 0.9308 1.0870 0.046 Uiso 1 1 calc R U
H3C3 H 0.8933 0.9576 0.9711 0.046 Uiso 1 1 calc R U
C4C C 0.8528(4) 0.88452(17) 1.2371(3) 0.0298(7) Uani 1 1 d . .
H4C1 H 0.8793 0.9205 1.2970 0.045 Uiso 1 1 calc R U
H4C2 H 0.9417 0.8568 1.2392 0.045 Uiso 1 1 calc R U
H4C3 H 0.7701 0.8598 1.2634 0.045 Uiso 1 1 calc R U

loop_
_atom_site_aniso_label
_atom_site_aniso_U_11
_atom_site_aniso_U_22
_atom_site_aniso_U_33
_atom_site_aniso_U_23
_atom_site_aniso_U_13
_atom_site_aniso_U_12
Mn1 0.0133(2) 0.0185(2) 0.00822(19) -0.00004(13) 0.00449(14) 0.00050(13)
Mn2 0.0150(2) 0.0192(2) 0.01030(19) 0.00008(13) 0.00524(14) -0.00078(14)
O1A 0.0229(10) 0.0196(9) 0.0144(9) 0.0024(7) 0.0075(8) 0.0037(7)
O2A 0.0221(10) 0.0261(10) 0.0092(8) 0.0006(7) 0.0047(7) 0.0010(8)
O3A 0.0253(10) 0.0239(10) 0.0119(9) -0.0010(7) 0.0075(8) 0.0008(8)
O4A 0.0200(9) 0.0185(9) 0.0151(9) -0.0014(7) 0.0041(7) 0.0006(7)
C1A 0.0168(12) 0.0211(12) 0.0120(11) 0.0015(9) 0.0059(9) -0.0003(10)
C2A 0.0273(14) 0.0247(14) 0.0137(12) 0.0016(10) 0.0061(11) 0.0082(11)
C3A 0.0249(14) 0.0261(14) 0.0127(12) 0.0018(10) 0.0041(10) 0.0058(11)
C4A 0.0297(15) 0.0226(13) 0.0141(12) -0.0018(10) 0.0052(11) 0.0019(11)
C5A 0.0303(15) 0.0205(13) 0.0136(12) -0.0013(10) 0.0057(11) 0.0002(11)
C6A 0.0135(11) 0.0222(13) 0.0130(11) -0.0010(9) 0.0054(9) 0.0002(9)
O1B 0.0132(9) 0.0293(10) 0.0149(9) -0.0021(7) 0.0074(7) -0.0011(7)
O2B 0.0129(8) 0.0222(9) 0.0100(8) 0.0003(7) 0.0024(7) -0.0021(7)
O3B 0.0147(9) 0.0213(9) 0.0106(8) -0.0004(7) 0.0026(7) 0.0005(7)
O4B 0.0145(9) 0.0264(10) 0.0102(8) -0.0021(7) 0.0067(7) -0.0015(7)
C1B 0.0131(11) 0.0210(12) 0.0122(12) 0.0004(9) 0.0035(9) -0.0004(9)
C2B 0.0147(12) 0.0300(14) 0.0101(11) 0.0002(10) 0.0045(9) -0.0037(10)
C3B 0.0144(12) 0.0251(13) 0.0140(12) 0.0006(10) 0.0037(10) -0.0005(10)
C4B 0.0157(12) 0.0222(13) 0.0161(12) -0.0022(10) 0.0047(10) -0.0004(10)
C5B 0.0156(12) 0.0223(13) 0.0156(12) 0.0014(10) 0.0052(10) -0.0006(10)
C6B 0.0122(11) 0.0218(12) 0.0111(11) 0.0003(9) 0.0041(9) -0.0028(9)
O1C 0.0196(10) 0.0315(11) 0.0239(10) -0.0036(8) 0.0096(8) -0.0087(8)
N1C 0.0218(12) 0.0246(12) 0.0232(12) 0.0017(10) 0.0098(10) -0.0004(9)
C1C 0.0251(14) 0.0195(13) 0.0208(13) -0.0039(10) 0.0088(11) -0.0045(10)
C2C 0.0272(15) 0.0404(18) 0.0209(14) 0.0012(13) 0.0082(12) -0.0054(13)
C3C 0.0222(15) 0.0410(18) 0.0319(17) 0.0054(14) 0.0144(13) 0.0013(13)
C4C 0.0308(16) 0.0332(17) 0.0273(16) 0.0064(13) 0.0104(13) 0.0083(13)

loop_
_atom_type_symbol
_atom_type_description
_atom_type_scat_dispersion_real
_atom_type_scat_dispersion_imag
_atom_type_scat_source
C C 0.0040 0.0018 'International Tables Vol C Tables 4.2.6.8 and 6.1.1.4'
H H 0.0000 0.0000 'International Tables Vol C Tables 4.2.6.8 and 6.1.1.4'
N N 0.0075 0.0037 'International Tables Vol C Tables 4.2.6.8 and 6.1.1.4'
O O 0.0131 0.0069 'International Tables Vol C Tables 4.2.6.8 and 6.1.1.4'
Mn Mn 0.3595 0.8096 'International Tables Vol C Tables 4.2.6.8 and 6.1.1.4'

loop_
_geom_angle_atom_site_label_1
_geom_angle_atom_site_label_2
_geom_angle_atom_site_label_3
_geom_angle
_geom_angle_site_symmetry_1
_geom_angle_site_symmetry_3
O1A Mn1 O4A 175.14(8) . 4_576
O1A Mn1 O1B 90.47(8) . .
O4A Mn1 O1B 90.61(8) 4_576 .
O1A Mn1 O3B 93.44(8) . 1_655
O4A Mn1 O3B 91.29(8) 4_576 1_655
O1B Mn1 O3B 90.39(8) . 1_655
O1A Mn1 O2B 84.95(7) . 4_575
O4A Mn1 O2B 90.20(7) 4_576 4_575
O1B Mn1 O2B 100.63(8) . 4_575
O3B Mn1 O2B 168.87(7) 1_655 4_575
O1A Mn1 O4B 89.54(7) . 4_675
O4A Mn1 O4B 89.19(8) 4_576 4_675
O1B Mn1 O4B 177.62(8) . 4_675
O3B Mn1 O4B 91.99(7) 1_655 4_675
O2B Mn1 O4B 77.00(7) 4_575 4_675
O2A Mn2 O3A 94.56(8) . 1_556
O2A Mn2 O1C 99.95(9) . .
O3A Mn2 O1C 88.85(9) 1_556 .
O2A Mn2 O2B 101.47(8) . .
O3A Mn2 O2B 87.49(8) 1_556 .
O1C Mn2 O2B 158.49(8) . .
O2A Mn2 O3B 101.63(8) . 1_655
O3A Mn2 O3B 163.74(8) 1_556 1_655
O1C Mn2 O3B 89.86(8) . 1_655
O2B Mn2 O3B 87.79(7) . 1_655
O2A Mn2 O4B 157.77(7) . 1_655
O3A Mn2 O4B 107.18(7) 1_556 1_655
O1C Mn2 O4B 85.41(8) . 1_655
O2B Mn2 O4B 75.48(7) . 1_655
O3B Mn2 O4B 56.56(7) 1_655 1_655
C1A O1A Mn1 132.01(17) . .
C1A O2A Mn2 133.13(19) . .
C6A O3A Mn2 122.09(18) . 1_554
C6A O4A Mn1 136.50(18) . 4_575
O1A C1A O2A 125.2(3) . .
O1A C1A C2A 119.2(2) . .
O2A C1A C2A 115.6(2) . .
C1A C2A C3A 114.9(2) . .
C4A C3A C2A 113.1(2) . .
C3A C4A C5A 112.2(2) . .
C6A C5A C4A 116.0(2) . .
O4A C6A O3A 125.2(3) . .
O4A C6A C5A 119.8(2) . .
O3A C6A C5A 114.9(2) . .
C1B O1B Mn1 138.67(19) . .
C1B O2B Mn2 123.23(16) . .
C1B O2B Mn1 129.49(17) . 4_576
Mn2 O2B Mn1 96.55(7) . 4_576
C6B O3B Mn1 137.32(17) . 1_455
C6B O3B Mn2 94.52(16) . 1_455
Mn1 O3B Mn2 107.75(8) 1_455 1_455
C6B O4B Mn1 131.47(17) . 4_476
C6B O4B Mn2 89.17(16) . 1_455
Mn1 O4B Mn2 91.89(7) 4_476 1_455
O1B C1B O2B 124.3(2) . .
O1B C1B C2B 118.7(2) . .
O2B C1B C2B 117.0(2) . .
C1B C2B C3B 114.5(2) . .
C2B C3B C4B 113.3(2) . .
C3B C4B C5B 114.8(2) . .
C6B C5B C4B 115.3(2) . .
O4B C6B O3B 119.6(2) . .
O4B C6B C5B 119.8(2) . .
O3B C6B C5B 120.6(2) . .
C1C O1C Mn2 136.6(2) . .
C1C N1C C3C 122.9(3) . .
C1C N1C C4C 120.0(3) . .
C3C N1C C4C 116.9(3) . .
O1C C1C N1C 120.6(3) . .
O1C C1C C2C 120.7(3) . .
N1C C1C C2C 118.7(3) . .

loop_
_geom_bond_atom_site_label_1
_geom_bond_atom_site_label_2
_geom_bond_distance
_geom_bond_site_symmetry_2
Mn1 O1A 2.131(2) .
Mn1 O4A 2.132(2) 4_576
Mn1 O1B 2.175(2) .
Mn1 O3B 2.189(2) 1_655
Mn1 O2B 2.2580(19) 4_575
Mn1 O4B 2.261(2) 4_675
Mn2 O2A 2.068(2) .
Mn2 O3A 2.085(2) 1_556
Mn2 O1C 2.137(2) .
Mn2 O2B 2.2119(19) .
Mn2 O3B 2.253(2) 1_655
Mn2 O4B 2.380(2) 1_655
O1A C1A 1.260(3) .
O2A C1A 1.267(3) .
O3A C6A 1.262(3) .
O3A Mn2 2.085(2) 1_554
O4A C6A 1.259(3) .
O4A Mn1 2.132(2) 4_575
C1A C2A 1.510(4) .
C2A C3A 1.525(4) .
C3A C4A 1.524(4) .
C4A C5A 1.532(4) .
C5A C6A 1.514(4) .
O1B C1B 1.247(3) .
O2B C1B 1.282(3) .
O2B Mn1 2.2581(19) 4_576
O3B C6B 1.281(3) .
O3B Mn1 2.189(2) 1_455
O3B Mn2 2.253(2) 1_455
O4B C6B 1.262(3) .
O4B Mn1 2.261(2) 4_476
O4B Mn2 2.380(2) 1_455
C1B C2B 1.520(4) .
C2B C3B 1.528(4) .
C3B C4B 1.528(4) .
C4B C5B 1.532(4) .
C5B C6B 1.499(4) .
O1C C1C 1.248(4) .
N1C C1C 1.332(4) .
N1C C3C 1.455(4) .
N1C C4C 1.466(4) .
C1C C2C 1.505(4) .

loop_
_geom_torsion_atom_site_label_1
_geom_torsion_atom_site_label_2
_geom_torsion_atom_site_label_3
_geom_torsion_atom_site_label_4
_geom_torsion
_geom_torsion_site_symmetry_1
Mn1 O1A C1A O2A 36.7(4) .
Mn1 O1A C1A C2A -141.4(2) .
Mn2 O2A C1A O1A -5.1(4) .
Mn2 O2A C1A C2A 173.15(19) .
O1A C1A C2A C3A -29.8(4) .
O2A C1A C2A C3A 151.8(3) .
C1A C2A C3A C4A -70.0(3) .
C2A C3A C4A C5A -170.2(2) .
C3A C4A C5A C6A -64.1(3) .
Mn1 O4A C6A O3A -15.4(4) 4_575
Mn1 O4A C6A C5A 166.1(2) 4_575
Mn2 O3A C6A O4A -20.3(4) 1_554
Mn2 O3A C6A C5A 158.34(19) 1_554
C4A C5A C6A O4A -13.8(4) .
C4A C5A C6A O3A 167.5(3) .
Mn1 O1B C1B O2B 33.8(4) .
Mn1 O1B C1B C2B -145.7(2) .
Mn2 O2B C1B O1B 13.3(4) .
Mn1 O2B C1B O1B -122.5(3) 4_576
Mn2 O2B C1B C2B -167.14(18) .
Mn1 O2B C1B C2B 57.1(3) 4_576
O1B C1B C2B C3B -37.5(4) .
O2B C1B C2B C3B 143.0(3) .
C1B C2B C3B C4B 158.5(2) .
C2B C3B C4B C5B 68.5(3) .
C3B C4B C5B C6B 65.6(3) .
Mn1 O4B C6B O3B 87.9(3) 4_476
Mn2 O4B C6B O3B -3.9(2) 1_455
Mn1 O4B C6B C5B -93.2(3) 4_476
Mn2 O4B C6B C5B 175.0(2) 1_455
Mn1 O3B C6B O4B -118.3(3) 1_455
Mn2 O3B C6B O4B 4.1(3) 1_455
Mn1 O3B C6B C5B 62.8(4) 1_455
Mn2 O3B C6B C5B -174.7(2) 1_455
C4B C5B C6B O4B -155.4(2) .
C4B C5B C6B O3B 23.4(4) .
Mn2 O1C C1C N1C -137.6(3) .
Mn2 O1C C1C C2C 43.8(4) .
C3C N1C C1C O1C 179.3(3) .
C4C N1C C1C O1C 4.2(4) .
C3C N1C C1C C2C -2.1(4) .
C4C N1C C1C C2C -177.2(3) .
